data_7116976
loop_
_publ_author_name
'Subham Bhattacharjee'
'Santanu Bhattacharya'

_publ_section_title
;
 Role of synergistic pi-pi stacking and X-H^...^Cl (X = C, N, O) H-bonding
 interactions in gelation and gel phase crystallization
;
_journal_name_full Chem.Commun.
_journal_page_first 7019
_journal_paper_doi 10.1039/C5cc00930H
_journal_volume 51
_journal_year 2015
_chemical_compound_source 'see text'
_chemical_formula_moiety 'C28 H34 N2 O2, C2 H6 O, 2.08(Cl)'
_chemical_formula_sum 'C30 H40 Cl2.08 N2 O3'
_chemical_formula_weight 550.20
_chemical_name_systematic
;
C4PyH
;
_space_group_IT_number 2
_symmetry_cell_setting triclinic
_symmetry_Int_Tables_number 2
_symmetry_space_group_name_Hall '-P 1'
_symmetry_space_group_name_H-M 'P -1'
_atom_sites_solution_hydrogens geom
_atom_sites_solution_primary direct
_atom_sites_solution_secondary difmap
_audit_update_record
;
2014-08-29 deposited with the CCDC.
2015-03-11 downloaded from the CCDC.
;
_cell_angle_alpha 89.961(4)
_cell_angle_beta 102.504(4)
_cell_angle_gamma 110.060(5)
_cell_formula_units_Z 2
_cell_length_a 9.7572(5)
_cell_length_b 11.9316(6)
_cell_length_c 13.8051(7)
_cell_measurement_reflns_used 10862
_cell_measurement_temperature 110(1)
_cell_measurement_theta_max 26.0
_cell_measurement_theta_min 2.4
_cell_volume 1469.11(14)
_computing_cell_refinement 'CrysAlisPro CCD (Oxford Diffraction, 2009)'
_computing_data_collection 'CrysAlisPro CCD (Oxford Diffraction, 2009)'
_computing_data_reduction 'CrysAlisPro RED (Oxford Diffraction, 2009)'
_computing_molecular_graphics 'Ortep-3 (Farrugia, 1997) and CAMERON (Watkin et al., 1993)'
_computing_publication_material 'WinGX (Farrugia, 1999)'
_computing_structure_refinement 'SHELXL97 (Sheldrick, 2008)'
_computing_structure_solution 'SHELXS97  (Sheldrick, 2008)'
_diffrn_ambient_temperature 110(1)
_diffrn_measured_fraction_theta_full 0.996
_diffrn_measured_fraction_theta_max 0.996
_diffrn_measurement_device_type 'Oxford Xcalibur,Eos(Nova) CCD detector'
_diffrn_measurement_method 'f\w scans'
_diffrn_radiation_monochromator graphite
_diffrn_radiation_probe x-ray
_diffrn_radiation_source 'Enhance (Mo) X-ray Source'
_diffrn_radiation_type MoK\a
_diffrn_radiation_wavelength 0.71073
_diffrn_reflns_av_R_equivalents 0.0340
_diffrn_reflns_av_sigmaI/netI 0.0603
_diffrn_reflns_limit_h_max 12
_diffrn_reflns_limit_h_min -12
_diffrn_reflns_limit_k_max 14
_diffrn_reflns_limit_k_min -12
_diffrn_reflns_limit_l_max 15
_diffrn_reflns_limit_l_min -17
_diffrn_reflns_number 10862
_diffrn_reflns_reduction_process
;
;
_diffrn_reflns_theta_full 26.00
_diffrn_reflns_theta_max 26.00
_diffrn_reflns_theta_min 2.37
_exptl_absorpt_coefficient_mu 0.260
_exptl_absorpt_correction_T_max 0.9497
_exptl_absorpt_correction_T_min 0.9030
_exptl_absorpt_correction_type multi-scan
_exptl_absorpt_process_details 'CrysAlis RED (Oxford Diffraction,2009)'
_exptl_crystal_colour red
_exptl_crystal_density_diffrn 1.244
_exptl_crystal_density_method 'Not Measured'
_exptl_crystal_description block
_exptl_crystal_F_000 586.5
_exptl_crystal_size_max 0.30
_exptl_crystal_size_mid 0.20
_exptl_crystal_size_min 0.20
_refine_diff_density_max 0.748
_refine_diff_density_min -0.762
_refine_diff_density_rms 0.070
_refine_ls_extinction_method none
_refine_ls_goodness_of_fit_ref 1.037
_refine_ls_hydrogen_treatment constr
_refine_ls_matrix_type full
_refine_ls_number_parameters 359
_refine_ls_number_reflns 5731
_refine_ls_number_restraints 1
_refine_ls_restrained_S_all 1.042
_refine_ls_R_factor_all 0.1132
_refine_ls_R_factor_gt 0.0858
_refine_ls_shift/su_max 0.000
_refine_ls_shift/su_mean 0.000
_refine_ls_structure_factor_coef Fsqd
_refine_ls_weighting_details 'calc w=1/[\s^2^(Fo^2^)+(0.0856P)^2^+2.7682P] where P=(Fo^2^+2Fc^2^)/3'
_refine_ls_weighting_scheme calc
_refine_ls_wR_factor_gt 0.2076
_refine_ls_wR_factor_ref 0.2257
_reflns_number_gt 4223
_reflns_number_total 5731
_reflns_threshold_expression >2sigma(I)
_cod_data_source_file c5cc00930h2.cif
_cod_data_source_block red1
_cod_original_cell_volume 1469.12(14)
_cod_database_code 7116976

loop_
_symmetry_equiv_pos_site_id
_symmetry_equiv_pos_as_xyz
1 x,y,z
2 -x,-y,-z

loop_
_atom_site_label
_atom_site_type_symbol
_atom_site_fract_x
_atom_site_fract_y
_atom_site_fract_z
_atom_site_U_iso_or_equiv
_atom_site_adp_type
_atom_site_occupancy
_atom_site_symmetry_multiplicity
_atom_site_calc_flag
_atom_site_refinement_flags
_atom_site_disorder_assembly
_atom_site_disorder_group
Cl1 Cl 0.24447(12) -0.06969(10) 0.92504(8) 0.0480(3) Uani 1 1 d . . .
Cl2A Cl 1.05390(12) 0.17954(11) 0.75026(9) 0.0330(4) Uani 0.763(4) 1 d P . .
Cl2B Cl 1.0861(6) 0.2704(5) 0.7995(4) 0.055(2) Uani 0.216(5) 1 d P . .
Cl2C Cl 1.0278(18) 0.0167(14) 0.7071(11) 0.074(6) Uani 0.096(5) 1 d P . .
O1 O 0.7321(3) 0.1331(3) 0.4164(2) 0.0433(7) Uani 1 1 d . . .
O2 O 0.7084(3) 0.4687(3) 0.4067(2) 0.0485(7) Uani 1 1 d . . .
N1 N 0.7829(4) -0.2065(3) 1.0292(3) 0.0448(8) Uani 1 1 d . . .
H1N H 0.8058 -0.2257 1.0890 0.054 Uiso 1 1 calc R . .
N2 N 0.4163(4) 0.0974(3) 0.7936(3) 0.0411(8) Uani 1 1 d . . .
H2N H 0.3483 0.0541 0.8222 0.049 Uiso 1 1 calc R . .
C1 C 0.6446(4) 0.0138(3) 0.5479(3) 0.0389(9) Uani 1 1 d . . .
H1 H 0.7424 0.0232 0.5803 0.047 Uiso 1 1 calc R . .
C2 C 0.5267(4) -0.0548(3) 0.5897(3) 0.0373(9) Uani 1 1 d . . .
C3 C 0.6207(4) 0.0677(4) 0.4607(3) 0.0388(9) Uani 1 1 d . . .
C4 C 0.5516(4) -0.1080(4) 0.6840(3) 0.0406(10) Uani 1 1 d . . .
H4 H 0.4673 -0.1563 0.7046 0.049 Uiso 1 1 calc R . .
C5 C 0.6847(4) -0.0933(4) 0.7428(3) 0.0434(10) Uani 1 1 d . . .
H5 H 0.7681 -0.0493 0.7193 0.052 Uiso 1 1 calc R . .
C6 C 0.7137(4) -0.1385(4) 0.8398(3) 0.0415(10) Uani 1 1 d . . .
C7 C 0.8607(4) -0.1206(4) 0.8883(3) 0.0441(10) Uani 1 1 d . . .
H7 H 0.9381 -0.0853 0.8566 0.053 Uiso 1 1 calc R . .
C8 C 0.8920(5) -0.1545(4) 0.9820(3) 0.0447(10) Uani 1 1 d . . .
H8 H 0.9910 -0.1414 1.0139 0.054 Uiso 1 1 calc R . .
C9 C 0.6389(5) -0.2290(4) 0.9850(3) 0.0473(10) Uani 1 1 d . . .
H9 H 0.5643 -0.2666 1.0184 0.057 Uiso 1 1 calc R . .
C10 C 0.6011(5) -0.1966(4) 0.8899(3) 0.0452(10) Uani 1 1 d . . .
H10 H 0.5009 -0.2131 0.8588 0.054 Uiso 1 1 calc R . .
C11 C 0.8825(4) 0.1413(4) 0.4630(3) 0.0443(10) Uani 1 1 d . . .
H11A H 0.8893 0.0621 0.4658 0.053 Uiso 1 1 calc R . .
H11B H 0.9107 0.1781 0.5304 0.053 Uiso 1 1 calc R . .
C12 C 0.9851(4) 0.2161(4) 0.4020(3) 0.0457(10) Uani 1 1 d . . .
H12A H 0.9754 0.2943 0.3982 0.055 Uiso 1 1 calc R . .
H12B H 0.9562 0.1784 0.3349 0.055 Uiso 1 1 calc R . .
C13 C 1.1479(5) 0.2305(4) 0.4480(4) 0.0500(11) Uani 1 1 d . . .
H13A H 1.1728 0.2600 0.5173 0.060 Uiso 1 1 calc R . .
H13B H 1.1590 0.1529 0.4455 0.060 Uiso 1 1 calc R . .
C14 C 1.2557(5) 0.3158(4) 0.3946(4) 0.0538(12) Uani 1 1 d . . .
H14A H 1.2284 0.2891 0.3252 0.081 Uiso 1 1 calc R . .
H14B H 1.3557 0.3181 0.4227 0.081 Uiso 1 1 calc R . .
H14C H 1.2515 0.3945 0.4019 0.081 Uiso 1 1 calc R . .
C15 C 1.0267(4) 0.4466(3) 0.5865(3) 0.0362(9) Uani 1 1 d . . .
H15 H 1.0456 0.4104 0.6451 0.043 Uiso 1 1 calc R . .
C16 C 0.8791(4) 0.4306(3) 0.5399(3) 0.0326(8) Uani 1 1 d . . .
C17 C 0.8543(4) 0.4856(3) 0.4515(3) 0.0368(9) Uani 1 1 d . . .
C18 C 0.7489(5) 0.3593(3) 0.5792(3) 0.0401(9) Uani 1 1 d . . .
H18 H 0.6539 0.3525 0.5429 0.048 Uiso 1 1 calc R . .
C19 C 0.7582(5) 0.3047(4) 0.6618(3) 0.0422(10) Uani 1 1 d . . .
H19 H 0.8539 0.3119 0.6973 0.051 Uiso 1 1 calc R . .
C20 C 0.6329(4) 0.2339(3) 0.7034(3) 0.0367(9) Uani 1 1 d . . .
C21 C 0.6690(5) 0.1875(4) 0.7937(3) 0.0425(10) Uani 1 1 d . . .
H21 H 0.7690 0.2033 0.8248 0.051 Uiso 1 1 calc R . .
C22 C 0.5591(5) 0.1190(4) 0.8372(3) 0.0430(10) Uani 1 1 d . . .
H22 H 0.5841 0.0875 0.8974 0.052 Uiso 1 1 calc R . .
C23 C 0.3739(4) 0.1400(4) 0.7075(3) 0.0400(9) Uani 1 1 d . . .
H23 H 0.2727 0.1230 0.6794 0.048 Uiso 1 1 calc R . .
C24 C 0.4801(5) 0.2087(3) 0.6607(3) 0.0385(9) Uani 1 1 d . . .
H24 H 0.4511 0.2388 0.6006 0.046 Uiso 1 1 calc R . .
C25 C 0.6836(5) 0.5158(4) 0.3087(3) 0.0499(11) Uani 1 1 d . . .
H25A H 0.7251 0.4815 0.2637 0.060 Uiso 1 1 calc R . .
H25B H 0.7329 0.6021 0.3147 0.060 Uiso 1 1 calc R . .
C26 C 0.5209(5) 0.4844(4) 0.2693(3) 0.0500(11) Uani 1 1 d . . .
H26A H 0.4802 0.5187 0.3149 0.060 Uiso 1 1 calc R . .
H26B H 0.4723 0.3981 0.2644 0.060 Uiso 1 1 calc R . .
C27 C 0.4881(6) 0.5303(4) 0.1678(3) 0.0617(14) Uani 1 1 d . . .
H27A H 0.5389 0.6164 0.1729 0.074 Uiso 1 1 calc R . .
H27B H 0.5279 0.4950 0.1223 0.074 Uiso 1 1 calc R . .
C28 C 0.3246(7) 0.5020(5) 0.1263(4) 0.0760(17) Uani 1 1 d . . .
H28A H 0.3098 0.5354 0.0633 0.114 Uiso 1 1 calc R . .
H28B H 0.2842 0.5357 0.1715 0.114 Uiso 1 1 calc R . .
H28C H 0.2745 0.4168 0.1175 0.114 Uiso 1 1 calc R . .
O1E O 0.2573(5) 0.6741(4) 0.9135(5) 0.0986(16) Uani 1 1 d . . .
H1E H 0.2738 0.7463 0.9182 0.148 Uiso 1 1 calc R . .
C1E C 0.0885(13) 0.6066(6) 0.8638(12) 0.203(8) Uani 1 1 d . . .
H1A H 0.0242 0.6354 0.8936 0.243 Uiso 1 1 calc R . .
H1B H 0.0677 0.6154 0.7928 0.243 Uiso 1 1 calc R . .
C2E C 0.0708(13) 0.4962(17) 0.8817(6) 0.228(9) Uani 1 1 d . . .
H2A H -0.0340 0.4486 0.8645 0.342 Uiso 1 1 calc R . .
H2B H 0.1104 0.4924 0.9512 0.342 Uiso 1 1 calc R . .
H2C H 0.1229 0.4659 0.8428 0.342 Uiso 1 1 calc R . .

loop_
_atom_site_aniso_label
_atom_site_aniso_U_11
_atom_site_aniso_U_22
_atom_site_aniso_U_33
_atom_site_aniso_U_23
_atom_site_aniso_U_13
_atom_site_aniso_U_12
Cl1 0.0427(6) 0.0439(6) 0.0561(7) 0.0037(5) 0.0223(5) 0.0067(5)
Cl2A 0.0270(7) 0.0399(8) 0.0320(7) 0.0063(5) 0.0040(5) 0.0134(5)
Cl2B 0.064(4) 0.048(4) 0.049(3) 0.015(2) 0.002(2) 0.022(3)
Cl2C 0.083(11) 0.076(10) 0.062(9) -0.007(7) 0.027(7) 0.019(8)
O1 0.0328(15) 0.0485(17) 0.0443(16) -0.0061(13) 0.0072(12) 0.0102(13)
O2 0.0386(16) 0.0509(18) 0.0502(18) 0.0073(14) 0.0029(13) 0.0130(14)
N1 0.043(2) 0.0365(19) 0.054(2) 0.0001(16) 0.0052(17) 0.0166(16)
N2 0.046(2) 0.0304(17) 0.050(2) -0.0014(15) 0.0243(17) 0.0086(15)
C1 0.031(2) 0.035(2) 0.048(2) -0.0153(18) 0.0012(17) 0.0123(17)
C2 0.034(2) 0.032(2) 0.043(2) -0.0135(17) 0.0062(17) 0.0104(16)
C3 0.031(2) 0.036(2) 0.045(2) -0.0138(17) 0.0059(17) 0.0081(16)
C4 0.035(2) 0.034(2) 0.050(2) -0.0147(18) 0.0070(18) 0.0111(17)
C5 0.033(2) 0.048(2) 0.046(2) -0.0140(19) 0.0079(18) 0.0102(18)
C6 0.039(2) 0.038(2) 0.045(2) -0.0136(18) 0.0096(18) 0.0097(17)
C7 0.033(2) 0.043(2) 0.050(3) -0.0120(19) 0.0068(18) 0.0076(18)
C8 0.041(2) 0.034(2) 0.057(3) -0.0055(19) 0.008(2) 0.0131(18)
C9 0.046(3) 0.040(2) 0.057(3) 0.001(2) 0.013(2) 0.0157(19)
C10 0.033(2) 0.040(2) 0.056(3) -0.017(2) 0.0019(19) 0.0101(18)
C11 0.029(2) 0.045(2) 0.056(3) -0.007(2) 0.0053(18) 0.0110(18)
C12 0.036(2) 0.047(2) 0.054(3) -0.006(2) 0.0123(19) 0.0124(19)
C13 0.044(2) 0.049(3) 0.065(3) 0.006(2) 0.020(2) 0.022(2)
C14 0.041(2) 0.052(3) 0.073(3) -0.002(2) 0.019(2) 0.018(2)
C15 0.050(2) 0.032(2) 0.0256(18) 0.0060(15) 0.0085(16) 0.0133(17)
C16 0.043(2) 0.0256(18) 0.0279(18) -0.0002(14) 0.0102(16) 0.0091(16)
C17 0.038(2) 0.037(2) 0.032(2) -0.0038(16) 0.0009(16) 0.0136(17)
C18 0.049(2) 0.035(2) 0.036(2) -0.0040(17) 0.0078(18) 0.0143(18)
C19 0.046(2) 0.045(2) 0.037(2) 0.0009(18) 0.0083(18) 0.0179(19)
C20 0.041(2) 0.0296(19) 0.043(2) -0.0041(16) 0.0201(18) 0.0105(16)
C21 0.039(2) 0.045(2) 0.047(2) 0.0005(19) 0.0069(18) 0.0203(19)
C22 0.063(3) 0.035(2) 0.038(2) 0.0051(17) 0.015(2) 0.024(2)
C23 0.034(2) 0.035(2) 0.048(2) -0.0095(18) 0.0070(17) 0.0105(17)
C24 0.048(2) 0.033(2) 0.034(2) -0.0024(16) 0.0086(17) 0.0152(18)
C25 0.051(3) 0.052(3) 0.045(2) 0.015(2) 0.006(2) 0.019(2)
C26 0.049(3) 0.045(3) 0.051(3) 0.001(2) 0.010(2) 0.011(2)
C27 0.083(4) 0.044(3) 0.042(3) 0.000(2) -0.002(2) 0.013(3)
C28 0.087(4) 0.070(4) 0.067(4) -0.007(3) -0.004(3) 0.036(3)
O1E 0.071(3) 0.069(3) 0.179(5) 0.049(3) 0.059(3) 0.035(2)
C1E 0.186(11) 0.030(3) 0.41(2) -0.052(7) 0.195(13) -0.012(5)
C2E 0.149(10) 0.52(3) 0.062(5) -0.039(10) 0.029(6) 0.166(15)

loop_
_atom_type_symbol
_atom_type_description
_atom_type_scat_dispersion_real
_atom_type_scat_dispersion_imag
_atom_type_scat_source
O O 0.0106 0.0060 'International Tables Vol C Tables 4.2.6.8 and 6.1.1.4'
N N 0.0061 0.0033 'International Tables Vol C Tables 4.2.6.8 and 6.1.1.4'
Cl Cl 0.1484 0.1585 'International Tables Vol C Tables 4.2.6.8 and 6.1.1.4'
H H 0.0000 0.0000 'International Tables Vol C Tables 4.2.6.8 and 6.1.1.4'
C C 0.0033 0.0016 'International Tables Vol C Tables 4.2.6.8 and 6.1.1.4'

loop_
_geom_angle_atom_site_label_1
_geom_angle_atom_site_label_2
_geom_angle_atom_site_label_3
_geom_angle
_geom_angle_site_symmetry_1
_geom_angle_site_symmetry_3
Cl2B Cl2A Cl2C 162.9(5) . .
C3 O1 C11 117.0(3) . .
C17 O2 C25 115.9(3) . .
C8 N1 C9 121.1(4) . .
C8 N1 H1N 119.4 . .
C9 N1 H1N 119.4 . .
C22 N2 C23 122.7(4) . .
C22 N2 H2N 118.7 . .
C23 N2 H2N 118.7 . .
C3 C1 C2 122.4(4) . .
C3 C1 H1 118.8 . .
C2 C1 H1 118.8 . .
C1 C2 C3 117.7(4) . 2_656
C1 C2 C4 122.6(4) . .
C3 C2 C4 119.6(4) 2_656 .
O1 C3 C1 124.2(4) . .
O1 C3 C2 115.8(4) . 2_656
C1 C3 C2 119.9(4) . 2_656
C5 C4 C2 125.4(4) . .
C5 C4 H4 117.3 . .
C2 C4 H4 117.3 . .
C4 C5 C6 126.9(4) . .
C4 C5 H5 116.5 . .
C6 C5 H5 116.5 . .
C7 C6 C10 117.4(4) . .
C7 C6 C5 119.0(4) . .
C10 C6 C5 123.6(4) . .
C8 C7 C6 120.2(4) . .
C8 C7 H7 119.9 . .
C6 C7 H7 119.9 . .
N1 C8 C7 121.2(4) . .
N1 C8 H8 119.4 . .
C7 C8 H8 119.4 . .
N1 C9 C10 120.0(4) . .
N1 C9 H9 120.0 . .
C10 C9 H9 120.0 . .
C9 C10 C6 120.1(4) . .
C9 C10 H10 120.0 . .
C6 C10 H10 120.0 . .
O1 C11 C12 107.8(4) . .
O1 C11 H11A 110.1 . .
C12 C11 H11A 110.1 . .
O1 C11 H11B 110.1 . .
C12 C11 H11B 110.1 . .
H11A C11 H11B 108.5 . .
C11 C12 C13 110.8(4) . .
C11 C12 H12A 109.5 . .
C13 C12 H12A 109.5 . .
C11 C12 H12B 109.5 . .
C13 C12 H12B 109.5 . .
H12A C12 H12B 108.1 . .
C14 C13 C12 112.2(4) . .
C14 C13 H13A 109.2 . .
C12 C13 H13A 109.2 . .
C14 C13 H13B 109.2 . .
C12 C13 H13B 109.2 . .
H13A C13 H13B 107.9 . .
C13 C14 H14A 109.5 . .
C13 C14 H14B 109.5 . .
H14A C14 H14B 109.5 . .
C13 C14 H14C 109.5 . .
H14A C14 H14C 109.5 . .
H14B C14 H14C 109.5 . .
C17 C15 C16 122.0(4) 2_766 .
C17 C15 H15 119.0 2_766 .
C16 C15 H15 119.0 . .
C15 C16 C17 117.7(3) . .
C15 C16 C18 123.4(4) . .
C17 C16 C18 119.0(4) . .
O2 C17 C15 122.9(4) . 2_766
O2 C17 C16 116.8(4) . .
C15 C17 C16 120.3(4) 2_766 .
C19 C18 C16 124.5(4) . .
C19 C18 H18 117.7 . .
C16 C18 H18 117.7 . .
C18 C19 C20 126.3(4) . .
C18 C19 H19 116.8 . .
C20 C19 H19 116.8 . .
C21 C20 C24 117.2(4) . .
C21 C20 C19 116.6(4) . .
C24 C20 C19 126.1(4) . .
C22 C21 C20 120.6(4) . .
C22 C21 H21 119.7 . .
C20 C21 H21 119.7 . .
N2 C22 C21 119.8(4) . .
N2 C22 H22 120.1 . .
C21 C22 H22 120.1 . .
N2 C23 C24 119.6(4) . .
N2 C23 H23 120.2 . .
C24 C23 H23 120.2 . .
C23 C24 C20 120.0(4) . .
C23 C24 H24 120.0 . .
C20 C24 H24 120.0 . .
O2 C25 C26 108.6(4) . .
O2 C25 H25A 110.0 . .
C26 C25 H25A 110.0 . .
O2 C25 H25B 110.0 . .
C26 C25 H25B 110.0 . .
H25A C25 H25B 108.3 . .
C25 C26 C27 111.1(4) . .
C25 C26 H26A 109.4 . .
C27 C26 H26A 109.4 . .
C25 C26 H26B 109.4 . .
C27 C26 H26B 109.4 . .
H26A C26 H26B 108.0 . .
C28 C27 C26 112.6(5) . .
C28 C27 H27A 109.1 . .
C26 C27 H27A 109.1 . .
C28 C27 H27B 109.1 . .
C26 C27 H27B 109.1 . .
H27A C27 H27B 107.8 . .
C27 C28 H28A 109.5 . .
C27 C28 H28B 109.5 . .
H28A C28 H28B 109.5 . .
C27 C28 H28C 109.5 . .
H28A C28 H28C 109.5 . .
H28B C28 H28C 109.5 . .
C1E O1E H1E 109.5 . .
C2E C1E O1E 102.7(12) . .
C2E C1E H1A 111.2 . .
O1E C1E H1A 111.2 . .
C2E C1E H1B 111.2 . .
O1E C1E H1B 111.2 . .
H1A C1E H1B 109.1 . .
C1E C2E H2A 109.5 . .
C1E C2E H2B 109.5 . .
H2A C2E H2B 109.5 . .
C1E C2E H2C 109.5 . .
H2A C2E H2C 109.5 . .
H2B C2E H2C 109.5 . .

loop_
_geom_bond_atom_site_label_1
_geom_bond_atom_site_label_2
_geom_bond_distance
_geom_bond_site_symmetry_2
Cl2A Cl2B 1.188(6) .
Cl2A Cl2C 1.948(15) .
O1 C3 1.368(5) .
O1 C11 1.439(5) .
O2 C17 1.368(5) .
O2 C25 1.468(5) .
N1 C8 1.337(5) .
N1 C9 1.338(5) .
N1 H1N 0.8600 .
N2 C22 1.327(5) .
N2 C23 1.331(5) .
N2 H2N 0.8600 .
C1 C3 1.377(6) .
C1 C2 1.402(6) .
C1 H1 0.9300 .
C2 C3 1.411(5) 2_656
C2 C4 1.457(6) .
C3 C2 1.411(5) 2_656
C4 C5 1.328(6) .
C4 H4 0.9300 .
C5 C6 1.451(6) .
C5 H5 0.9300 .
C6 C7 1.388(6) .
C6 C10 1.404(6) .
C7 C8 1.357(6) .
C7 H7 0.9300 .
C8 H8 0.9300 .
C9 C10 1.377(6) .
C9 H9 0.9300 .
C10 H10 0.9300 .
C11 C12 1.502(6) .
C11 H11A 0.9700 .
C11 H11B 0.9700 .
C12 C13 1.527(6) .
C12 H12A 0.9700 .
C12 H12B 0.9700 .
C13 C14 1.513(6) .
C13 H13A 0.9700 .
C13 H13B 0.9700 .
C14 H14A 0.9600 .
C14 H14B 0.9600 .
C14 H14C 0.9600 .
C15 C17 1.378(6) 2_766
C15 C16 1.391(5) .
C15 H15 0.9300 .
C16 C17 1.400(5) .
C16 C18 1.479(5) .
C17 C15 1.378(5) 2_766
C18 C19 1.315(6) .
C18 H18 0.9300 .
C19 C20 1.460(5) .
C19 H19 0.9300 .
C20 C21 1.388(6) .
C20 C24 1.405(6) .
C21 C22 1.362(6) .
C21 H21 0.9300 .
C22 H22 0.9300 .
C23 C24 1.368(6) .
C23 H23 0.9300 .
C24 H24 0.9300 .
C25 C26 1.474(6) .
C25 H25A 0.9700 .
C25 H25B 0.9700 .
C26 C27 1.514(6) .
C26 H26A 0.9700 .
C26 H26B 0.9700 .
C27 C28 1.490(7) .
C27 H27A 0.9700 .
C27 H27B 0.9700 .
C28 H28A 0.9600 .
C28 H28B 0.9600 .
C28 H28C 0.9600 .
O1E C1E 1.559(13) .
O1E H1E 0.8200 .
C1E C2E 1.300(19) .
C1E H1A 0.9700 .
C1E H1B 0.9700 .
C2E H2A 0.9600 .
C2E H2B 0.9600 .
C2E H2C 0.9600 .

loop_
_geom_torsion_atom_site_label_1
_geom_torsion_atom_site_label_2
_geom_torsion_atom_site_label_3
_geom_torsion_atom_site_label_4
_geom_torsion
_geom_torsion_site_symmetry_1
_geom_torsion_site_symmetry_2
_geom_torsion_site_symmetry_3
_geom_torsion_site_symmetry_4
C3 C1 C2 C3 -0.1(6) . . . 2_656
C3 C1 C2 C4 -177.5(3) . . . .
C11 O1 C3 C1 2.4(5) . . . .
C11 O1 C3 C2 -176.2(3) . . . 2_656
C2 C1 C3 O1 -178.5(3) . . . .
C2 C1 C3 C2 0.1(6) . . . 2_656
C1 C2 C4 C5 3.8(6) . . . .
C3 C2 C4 C5 -173.6(4) 2_656 . . .
C2 C4 C5 C6 175.8(4) . . . .
C4 C5 C6 C7 176.1(4) . . . .
C4 C5 C6 C10 -6.2(6) . . . .
C10 C6 C7 C8 -2.5(6) . . . .
C5 C6 C7 C8 175.4(4) . . . .
C9 N1 C8 C7 1.4(6) . . . .
C6 C7 C8 N1 0.6(6) . . . .
C8 N1 C9 C10 -1.2(6) . . . .
N1 C9 C10 C6 -0.8(6) . . . .
C7 C6 C10 C9 2.6(6) . . . .
C5 C6 C10 C9 -175.2(4) . . . .
C3 O1 C11 C12 179.8(3) . . . .
O1 C11 C12 C13 179.1(3) . . . .
C11 C12 C13 C14 -174.1(4) . . . .
C17 C15 C16 C17 0.4(6) 2_766 . . .
C17 C15 C16 C18 -179.5(3) 2_766 . . .
C25 O2 C17 C15 6.8(5) . . . 2_766
C25 O2 C17 C16 -173.5(3) . . . .
C15 C16 C17 O2 179.9(3) . . . .
C18 C16 C17 O2 -0.2(5) . . . .
C15 C16 C17 C15 -0.4(6) . . . 2_766
C18 C16 C17 C15 179.5(3) . . . 2_766
C15 C16 C18 C19 0.7(6) . . . .
C17 C16 C18 C19 -179.2(4) . . . .
C16 C18 C19 C20 179.7(3) . . . .
C18 C19 C20 C21 -177.9(4) . . . .
C18 C19 C20 C24 2.1(7) . . . .
C24 C20 C21 C22 1.0(6) . . . .
C19 C20 C21 C22 -179.1(4) . . . .
C23 N2 C22 C21 0.1(6) . . . .
C20 C21 C22 N2 -0.7(6) . . . .
C22 N2 C23 C24 0.2(6) . . . .
N2 C23 C24 C20 0.1(6) . . . .
C21 C20 C24 C23 -0.6(5) . . . .
C19 C20 C24 C23 179.4(4) . . . .
C17 O2 C25 C26 177.0(3) . . . .
O2 C25 C26 C27 -179.8(4) . . . .
C25 C26 C27 C28 -179.0(4) . . . .
